data_4120569
loop_
_publ_author_name
'Mondal, Kartik Chandra'
'Samuel, Prinson P.'
'Roesky, Herbert W.'
'Carl, Elena'
'Herbst-Irmer, Regine'
'Stalke, Dietmar'
'Schwederski, Brigitte'
'Kaim, Wolfgang'
'Ungur, Liviu'
'Chibotaru, Liviu F.'
'Hermann, Markus'
'Frenking, Gernot'

_publ_section_title
;
 Stabilization of a cobalt-cobalt bond by two cyclic alkyl amino carbenes.
;
_journal_issue 5
_journal_name_full 'Journal of the American Chemical Society'
_journal_page_first 1770
_journal_page_last 1773
_journal_paper_doi 10.1021/ja4123285
_journal_volume 136
_journal_year 2014
_chemical_formula_moiety '2(C20 H32 N), Cl4 Co'
_chemical_formula_sum 'C40 H64 Cl4 Co N2'
_chemical_formula_weight 773.66
_chemical_name_systematic
;
 ?
;
_space_group_crystal_system orthorhombic
_space_group_IT_number 19
_space_group_name_Hall 'P 2ac 2ab'
_space_group_name_H-M_alt 'P 21 21 21'
_symmetry_space_group_name_Hall 'P 2ac 2ab'
_symmetry_space_group_name_H-M 'P 21 21 21'
_atom_sites_solution_hydrogens geom
_audit_creation_method SHELXL-2013
_cell_angle_alpha 90
_cell_angle_beta 90
_cell_angle_gamma 90
_cell_formula_units_Z 4
_cell_length_a 10.020(2)
_cell_length_b 14.726(2)
_cell_length_c 28.284(2)
_cell_measurement_reflns_used 9816
_cell_measurement_temperature 100(2)
_cell_measurement_theta_max 25.5765
_cell_measurement_theta_min 2.156
_cell_volume 4173.4(10)
_computing_cell_refinement 'SAINT V7.68A'
_computing_data_collection 'APEX2 v2012.2'
_computing_data_reduction 'SAINT V7.68A'
_computing_molecular_graphics 'XSHELL in SHELXTL-97'
_computing_publication_material 'XSHELL in SHELXTL-97'
_computing_structure_refinement 'SHELXL-2013 (Sheldrick, 2013)'
_computing_structure_solution 'SHELXS-2012 (Sheldrick, 2012)'
_diffrn_ambient_temperature 100(2)
_diffrn_measured_fraction_theta_full 0.999
_diffrn_measured_fraction_theta_max 0.999
_diffrn_measurement_device_type 'Smart APEX II Ultra'
_diffrn_measurement_method 'omega and phi scans'
_diffrn_radiation_type MoK\a
_diffrn_radiation_wavelength 0.71073
_diffrn_reflns_av_R_equivalents 0.0509
_diffrn_reflns_av_unetI/netI 0.0331
_diffrn_reflns_Laue_measured_fraction_full 0.999
_diffrn_reflns_Laue_measured_fraction_max 0.999
_diffrn_reflns_limit_h_max 12
_diffrn_reflns_limit_h_min -12
_diffrn_reflns_limit_k_max 18
_diffrn_reflns_limit_k_min -18
_diffrn_reflns_limit_l_max 34
_diffrn_reflns_limit_l_min -33
_diffrn_reflns_number 78210
_diffrn_reflns_point_group_measured_fraction_full 0.993
_diffrn_reflns_point_group_measured_fraction_max 0.989
_diffrn_reflns_theta_full 25.242
_diffrn_reflns_theta_max 26.031
_diffrn_reflns_theta_min 1.440
_diffrn_source 'rotating anode'
_exptl_absorpt_coefficient_mu 0.696
_exptl_absorpt_correction_T_max 0.7453
_exptl_absorpt_correction_T_min 0.6970
_exptl_absorpt_correction_type multi-scan
_exptl_absorpt_process_details SADABS-2012/1
_exptl_crystal_colour blue
_exptl_crystal_density_diffrn 1.231
_exptl_crystal_description block
_exptl_crystal_F_000 1652
_exptl_crystal_size_max 0.1
_exptl_crystal_size_mid 0.08
_exptl_crystal_size_min 0.06
_refine_diff_density_max 0.247
_refine_diff_density_min -0.241
_refine_diff_density_rms 0.037
_refine_ls_abs_structure_details
;
 Flack x determined using 3019 quotients [(I+)-(I-)]/[(I+)+(I-)]
 (Parsons and Flack (2004), Acta Cryst. A60, s61).
;
_refine_ls_abs_structure_Flack 0.005(5)
_refine_ls_extinction_method none
_refine_ls_goodness_of_fit_ref 1.030
_refine_ls_hydrogen_treatment constr
_refine_ls_matrix_type full
_refine_ls_number_parameters 505
_refine_ls_number_reflns 8149
_refine_ls_number_restraints 244
_refine_ls_restrained_S_all 1.040
_refine_ls_R_factor_all 0.0324
_refine_ls_R_factor_gt 0.0270
_refine_ls_shift/su_max 0.001
_refine_ls_shift/su_mean 0.000
_refine_ls_structure_factor_coef Fsqd
_refine_ls_weighting_details 'w=1/[\s^2^(Fo^2^)+(0.0301P)^2^+0.3269P] where P=(Fo^2^+2Fc^2^)/3'
_refine_ls_weighting_scheme calc
_refine_ls_wR_factor_gt 0.0581
_refine_ls_wR_factor_ref 0.0594
_reflns_Friedel_coverage 0.770
_reflns_Friedel_fraction_full 0.984
_reflns_Friedel_fraction_max 0.977
_reflns_number_gt 7401
_reflns_number_total 8149
_reflns_threshold_expression 'I > 2\s(I)'
_cod_data_source_file ja4123285_si_004.cif
_cod_data_source_block sad_a
_cod_database_code 4120569
_shelx_space_group_comment
;
The symmetry employed for this shelxl refinement is uniquely defined
by the following loop, which should always be used as a source of
symmetry information in preference to the above space-group names.
They are only intended as comments.
;
_shelxl_version_number 2013-4

loop_
_space_group_symop_operation_xyz
'x, y, z'
'-x+1/2, -y, z+1/2'
'-x, y+1/2, -z+1/2'
'x+1/2, -y+1/2, -z'

loop_
_atom_site_label
_atom_site_type_symbol
_atom_site_fract_x
_atom_site_fract_y
_atom_site_fract_z
_atom_site_U_iso_or_equiv
_atom_site_adp_type
_atom_site_occupancy
_atom_site_site_symmetry_order
_atom_site_calc_flag
_atom_site_refinement_flags_posn
_atom_site_refinement_flags_adp
_atom_site_refinement_flags_occupancy
_atom_site_disorder_assembly
_atom_site_disorder_group
Co1 Co 0.30473(14) 0.20216(5) 0.34685(3) 0.01826(16) Uani 0.926(5) 1 d D U P A 1
Cl1 Cl 0.1285(2) 0.13862(18) 0.30622(9) 0.0252(4) Uani 0.926(5) 1 d D U P A 1
Cl2 Cl 0.42303(13) 0.08267(11) 0.37543(6) 0.0336(3) Uani 0.926(5) 1 d D U P A 1
Cl3 Cl 0.2162(3) 0.28231(17) 0.40903(7) 0.0297(5) Uani 0.926(5) 1 d D U P A 1
Cl4 Cl 0.43165(19) 0.29723(7) 0.30334(6) 0.0429(4) Uani 0.926(5) 1 d D U P A 1
Co1' Co 0.2689(12) 0.2020(7) 0.3424(4) 0.01826(16) Uani 0.074(5) 1 d D . P A 2
Cl1' Cl 0.099(3) 0.124(2) 0.3091(12) 0.028(5) Uani 0.074(5) 1 d D U P A 2
Cl2' Cl 0.4319(19) 0.1081(13) 0.3742(9) 0.0336(3) Uani 0.074(5) 1 d D U P A 2
Cl3' Cl 0.195(4) 0.290(2) 0.4042(10) 0.041(6) Uani 0.074(5) 1 d D U P A 2
Cl4' Cl 0.358(3) 0.2978(9) 0.2880(6) 0.048(4) Uani 0.074(5) 1 d D U P A 2
N1 N 0.35197(19) 0.44378(14) 0.52831(7) 0.0157(4) Uani 1 1 d D . . . .
N2 N 0.17440(19) 0.75741(13) 0.28732(7) 0.0152(4) Uani 1 1 d . . . . .
C4 C 0.4239(3) 0.43455(17) 0.57630(9) 0.0199(6) Uani 1 1 d D U . . .
C3 C 0.3761(11) 0.3389(4) 0.5917(2) 0.0223(12) Uani 0.72(3) 1 d D U P B 1
H3A H 0.4528 0.3024 0.6029 0.027 Uiso 0.72(3) 1 calc R U P B 1
H3B H 0.3106 0.3440 0.6178 0.027 Uiso 0.72(3) 1 calc R U P B 1
C3' C 0.414(2) 0.3308(9) 0.5841(7) 0.022(2) Uani 0.28(3) 1 d D U P B 2
H3'A H 0.5024 0.3021 0.5788 0.027 Uiso 0.28(3) 1 calc R U P B 2
H3'B H 0.3856 0.3176 0.6169 0.027 Uiso 0.28(3) 1 calc R U P B 2
C1 C 0.2990(2) 0.36968(17) 0.51467(9) 0.0196(5) Uani 1 1 d D . . . .
H1 H 0.2549 0.3637 0.4851 0.023 Uiso 1 1 calc R U . . .
C2 C 0.3117(3) 0.29357(18) 0.54867(9) 0.0243(5) Uani 1 1 d D U . . .
C5 C 0.1717(7) 0.2559(6) 0.5582(4) 0.0418(18) Uani 0.71(2) 1 d D U P B 1
H5A H 0.1762 0.2103 0.5834 0.063 Uiso 0.71(2) 1 calc R U P B 1
H5B H 0.1368 0.2278 0.5293 0.063 Uiso 0.71(2) 1 calc R U P B 1
H5C H 0.1126 0.3055 0.5680 0.063 Uiso 0.71(2) 1 calc R U P B 1
C6 C 0.3987(10) 0.2180(6) 0.5270(3) 0.0401(19) Uani 0.71(2) 1 d D U P B 1
H6A H 0.4904 0.2401 0.5234 0.060 Uiso 0.71(2) 1 calc R U P B 1
H6B H 0.3630 0.2010 0.4960 0.060 Uiso 0.71(2) 1 calc R U P B 1
H6C H 0.3981 0.1649 0.5479 0.060 Uiso 0.71(2) 1 calc R U P B 1
C5' C 0.1733(14) 0.2814(14) 0.5748(8) 0.036(3) Uani 0.29(2) 1 d D U P B 2
H5'A H 0.1810 0.2334 0.5986 0.053 Uiso 0.29(2) 1 calc R U P B 2
H5'B H 0.1046 0.2648 0.5517 0.053 Uiso 0.29(2) 1 calc R U P B 2
H5'C H 0.1485 0.3386 0.5902 0.053 Uiso 0.29(2) 1 calc R U P B 2
C6' C 0.350(2) 0.2047(11) 0.5251(8) 0.035(3) Uani 0.29(2) 1 d D U P B 2
H6'A H 0.4287 0.2141 0.5052 0.052 Uiso 0.29(2) 1 calc R U P B 2
H6'B H 0.2755 0.1833 0.5056 0.052 Uiso 0.29(2) 1 calc R U P B 2
H6'C H 0.3700 0.1593 0.5494 0.052 Uiso 0.29(2) 1 calc R U P B 2
C7 C 0.5724(3) 0.4484(2) 0.56885(10) 0.0267(6) Uani 1 1 d . . . . .
H7A H 0.6186 0.4444 0.5993 0.040 Uiso 1 1 calc R U . . .
H7B H 0.5879 0.5084 0.5549 0.040 Uiso 1 1 calc R U . . .
H7C H 0.6066 0.4014 0.5475 0.040 Uiso 1 1 calc R U . . .
C8 C 0.3722(3) 0.5030(2) 0.61131(9) 0.0273(6) Uani 1 1 d . . . . .
H8A H 0.2767 0.4926 0.6166 0.041 Uiso 1 1 calc R U . . .
H8B H 0.3857 0.5644 0.5988 0.041 Uiso 1 1 calc R U . . .
H8C H 0.4204 0.4964 0.6413 0.041 Uiso 1 1 calc R U . . .
C9 C 0.3388(2) 0.52951(17) 0.50276(8) 0.0159(5) Uani 1 1 d . . . . .
C10 C 0.4352(2) 0.55421(17) 0.46919(9) 0.0187(5) Uani 1 1 d . . . . .
C11 C 0.4198(3) 0.63814(18) 0.44729(9) 0.0241(6) Uani 1 1 d . . . . .
H11 H 0.4836 0.6572 0.4245 0.029 Uiso 1 1 calc R U . . .
C12 C 0.3133(3) 0.69450(19) 0.45795(9) 0.0261(6) Uani 1 1 d . . . . .
H12 H 0.3063 0.7525 0.4434 0.031 Uiso 1 1 calc R U . . .
C13 C 0.2175(2) 0.66634(17) 0.48969(9) 0.0215(6) Uani 1 1 d . . . . .
H13 H 0.1438 0.7049 0.4963 0.026 Uiso 1 1 calc R U . . .
C14 C 0.2265(2) 0.58235(17) 0.51233(8) 0.0169(5) Uani 1 1 d . . . . .
C15 C 0.5474(2) 0.49226(19) 0.45261(9) 0.0232(6) Uani 1 1 d . . . . .
H15 H 0.5501 0.4382 0.4740 0.028 Uiso 1 1 calc R U . . .
C16 C 0.5198(3) 0.4590(2) 0.40252(9) 0.0297(7) Uani 1 1 d . . . . .
H16A H 0.5935 0.4201 0.3920 0.045 Uiso 1 1 calc R U . . .
H16B H 0.5119 0.5112 0.3812 0.045 Uiso 1 1 calc R U . . .
H16C H 0.4365 0.4242 0.4021 0.045 Uiso 1 1 calc R U . . .
C17 C 0.6833(3) 0.5400(2) 0.45515(11) 0.0337(7) Uani 1 1 d . . . . .
H17A H 0.6967 0.5644 0.4870 0.051 Uiso 1 1 calc R U . . .
H17B H 0.6857 0.5897 0.4321 0.051 Uiso 1 1 calc R U . . .
H17C H 0.7542 0.4963 0.4479 0.051 Uiso 1 1 calc R U . . .
C18 C 0.1095(2) 0.54968(17) 0.54217(9) 0.0185(5) Uani 1 1 d . . . . .
H18 H 0.1387 0.4942 0.5597 0.022 Uiso 1 1 calc R U . . .
C19 C -0.0047(3) 0.5226(2) 0.50928(10) 0.0306(7) Uani 1 1 d . . . . .
H19A H -0.0787 0.4981 0.5280 0.046 Uiso 1 1 calc R U . . .
H19B H 0.0266 0.4762 0.4870 0.046 Uiso 1 1 calc R U . . .
H19C H -0.0352 0.5760 0.4917 0.046 Uiso 1 1 calc R U . . .
C20 C 0.0626(3) 0.61925(19) 0.57819(10) 0.0304(7) Uani 1 1 d . . . . .
H20A H -0.0108 0.5937 0.5968 0.046 Uiso 1 1 calc R U . . .
H20B H 0.0316 0.6739 0.5617 0.046 Uiso 1 1 calc R U . . .
H20C H 0.1367 0.6351 0.5992 0.046 Uiso 1 1 calc R U . . .
C21 C 0.1051(2) 0.77382(17) 0.25025(8) 0.0183(5) Uani 1 1 d . . . . .
H21 H 0.0475 0.7302 0.2363 0.022 Uiso 1 1 calc R U . . .
C22 C 0.1224(3) 0.86702(17) 0.23097(9) 0.0209(6) Uani 1 1 d . . . . .
C23 C 0.2442(3) 0.90095(18) 0.25908(9) 0.0221(6) Uani 1 1 d . . . . .
H23A H 0.3256 0.8977 0.2393 0.026 Uiso 1 1 calc R U . . .
H23B H 0.2307 0.9648 0.2689 0.026 Uiso 1 1 calc R U . . .
C24 C 0.2589(2) 0.83968(16) 0.30269(9) 0.0178(5) Uani 1 1 d . . . . .
C25 C 0.1472(3) 0.8642(2) 0.17747(9) 0.0320(7) Uani 1 1 d . . . . .
H25A H 0.0697 0.8372 0.1616 0.048 Uiso 1 1 calc R U . . .
H25B H 0.2267 0.8275 0.1709 0.048 Uiso 1 1 calc R U . . .
H25C H 0.1610 0.9260 0.1657 0.048 Uiso 1 1 calc R U . . .
C26 C -0.0077(3) 0.9195(2) 0.24143(10) 0.0298(7) Uani 1 1 d . . . . .
H26A H 0.0011 0.9822 0.2302 0.045 Uiso 1 1 calc R U . . .
H26B H -0.0244 0.9195 0.2756 0.045 Uiso 1 1 calc R U . . .
H26C H -0.0824 0.8900 0.2251 0.045 Uiso 1 1 calc R U . . .
C27 C 0.1981(2) 0.87992(17) 0.34731(9) 0.0221(5) Uani 1 1 d . . . . .
H27A H 0.2525 0.9313 0.3580 0.033 Uiso 1 1 calc R U . . .
H27B H 0.1953 0.8335 0.3721 0.033 Uiso 1 1 calc R U . . .
H27C H 0.1072 0.9009 0.3406 0.033 Uiso 1 1 calc R U . . .
C28 C 0.4029(2) 0.81200(19) 0.31234(9) 0.0239(6) Uani 1 1 d . . . . .
H28A H 0.4413 0.7848 0.2838 0.036 Uiso 1 1 calc R U . . .
H28B H 0.4051 0.7677 0.3382 0.036 Uiso 1 1 calc R U . . .
H28C H 0.4549 0.8657 0.3213 0.036 Uiso 1 1 calc R U . . .
C29 C 0.1687(2) 0.67180(16) 0.31316(8) 0.0159(5) Uani 1 1 d . . . . .
C30 C 0.0675(2) 0.65855(16) 0.34668(9) 0.0177(5) Uani 1 1 d . . . . .
C31 C 0.0702(3) 0.57732(17) 0.37158(9) 0.0211(6) Uani 1 1 d . . . . .
H31 H 0.0042 0.5665 0.3950 0.025 Uiso 1 1 calc R U . . .
C32 C 0.1656(3) 0.51208(18) 0.36326(9) 0.0229(6) Uani 1 1 d . . . . .
H32 H 0.1672 0.4582 0.3818 0.027 Uiso 1 1 calc R U . . .
C33 C 0.2591(3) 0.52498(18) 0.32796(9) 0.0214(6) Uani 1 1 d . . . . .
H33 H 0.3218 0.4782 0.3214 0.026 Uiso 1 1 calc R U . . .
C34 C 0.2634(2) 0.60493(17) 0.30185(9) 0.0179(5) Uani 1 1 d . . . . .
C35 C -0.0495(2) 0.72342(17) 0.35406(9) 0.0206(6) Uani 1 1 d . . . . .
H35 H -0.0283 0.7819 0.3377 0.025 Uiso 1 1 calc R U . . .
C36 C -0.0727(3) 0.74380(19) 0.40661(9) 0.0254(6) Uani 1 1 d . . . . .
H36A H -0.1490 0.7849 0.4100 0.038 Uiso 1 1 calc R U . . .
H36B H 0.0071 0.7725 0.4199 0.038 Uiso 1 1 calc R U . . .
H36C H -0.0911 0.6870 0.4235 0.038 Uiso 1 1 calc R U . . .
C37 C -0.1760(3) 0.6837(2) 0.33150(10) 0.0305(7) Uani 1 1 d . . . . .
H37A H -0.1607 0.6737 0.2977 0.046 Uiso 1 1 calc R U . . .
H37B H -0.2504 0.7262 0.3357 0.046 Uiso 1 1 calc R U . . .
H37C H -0.1978 0.6257 0.3467 0.046 Uiso 1 1 calc R U . . .
C38 C 0.3577(2) 0.61161(18) 0.25995(9) 0.0203(6) Uani 1 1 d . . . . .
H38 H 0.3587 0.6762 0.2490 0.024 Uiso 1 1 calc R U . . .
C39 C 0.3049(3) 0.5530(2) 0.21957(10) 0.0364(7) Uani 1 1 d . . . . .
H39A H 0.2153 0.5735 0.2107 0.055 Uiso 1 1 calc R U . . .
H39B H 0.3010 0.4894 0.2298 0.055 Uiso 1 1 calc R U . . .
H39C H 0.3646 0.5583 0.1922 0.055 Uiso 1 1 calc R U . . .
C40 C 0.5009(3) 0.5847(2) 0.27249(10) 0.0300(7) Uani 1 1 d . . . . .
H40A H 0.5588 0.5943 0.2450 0.045 Uiso 1 1 calc R U . . .
H40B H 0.5032 0.5204 0.2815 0.045 Uiso 1 1 calc R U . . .
H40C H 0.5324 0.6219 0.2989 0.045 Uiso 1 1 calc R U . . .

loop_
_atom_site_aniso_label
_atom_site_aniso_U_11
_atom_site_aniso_U_22
_atom_site_aniso_U_33
_atom_site_aniso_U_23
_atom_site_aniso_U_13
_atom_site_aniso_U_12
Co1 0.0214(4) 0.01654(17) 0.0168(2) 0.00060(18) 0.0015(3) -0.0002(3)
Cl1 0.0271(8) 0.0279(8) 0.0206(7) -0.0011(6) -0.0053(6) 0.0029(5)
Cl2 0.0300(4) 0.0302(7) 0.0405(4) 0.0107(6) -0.0040(4) 0.0052(5)
Cl3 0.0482(12) 0.0202(6) 0.0207(6) -0.0054(5) 0.0108(6) -0.0070(6)
Cl4 0.0601(9) 0.0223(4) 0.0462(7) -0.0030(5) 0.0330(7) -0.0091(5)
Co1' 0.0214(4) 0.01654(17) 0.0168(2) 0.00060(18) 0.0015(3) -0.0002(3)
Cl1' 0.038(10) 0.025(9) 0.021(6) 0.007(6) 0.003(8) 0.009(7)
Cl2' 0.0300(4) 0.0302(7) 0.0405(4) 0.0107(6) -0.0040(4) 0.0052(5)
Cl3' 0.040(9) 0.043(10) 0.041(10) -0.001(8) 0.005(7) -0.014(8)
Cl4' 0.082(11) 0.023(5) 0.038(7) -0.005(5) 0.026(7) -0.011(7)
N1 0.0167(10) 0.0144(11) 0.0160(11) 0.0021(9) -0.0006(8) -0.0005(8)
N2 0.0150(10) 0.0159(11) 0.0147(10) -0.0010(9) 0.0024(8) -0.0002(8)
C4 0.0267(13) 0.0150(13) 0.0182(13) 0.0035(10) -0.0075(11) -0.0012(11)
C3 0.031(3) 0.0164(19) 0.020(2) 0.0034(16) -0.0012(18) -0.0018(19)
C3' 0.027(4) 0.017(3) 0.023(4) 0.004(3) -0.006(3) 0.000(3)
C1 0.0192(12) 0.0202(14) 0.0192(13) -0.0017(11) -0.0010(11) 0.0013(11)
C2 0.0297(13) 0.0169(12) 0.0264(13) 0.0037(11) -0.0049(11) -0.0008(12)
C5 0.049(3) 0.034(4) 0.042(4) 0.009(3) -0.006(3) -0.022(3)
C6 0.059(4) 0.024(3) 0.038(3) -0.009(2) -0.019(4) 0.012(3)
C5' 0.033(5) 0.028(7) 0.046(7) 0.013(6) 0.001(5) -0.002(4)
C6' 0.046(7) 0.020(5) 0.038(6) 0.003(5) -0.007(6) 0.008(5)
C7 0.0213(13) 0.0352(17) 0.0237(14) -0.0032(13) -0.0067(11) 0.0022(12)
C8 0.0296(15) 0.0332(17) 0.0190(14) 0.0002(13) -0.0021(12) 0.0000(13)
C9 0.0189(12) 0.0126(13) 0.0160(13) 0.0017(10) -0.0053(10) -0.0011(10)
C10 0.0146(12) 0.0200(14) 0.0217(14) 0.0019(11) -0.0015(10) -0.0016(10)
C11 0.0215(13) 0.0237(15) 0.0271(15) 0.0081(12) -0.0001(11) -0.0032(11)
C12 0.0270(13) 0.0204(14) 0.0309(14) 0.0095(12) -0.0032(12) -0.0012(12)
C13 0.0189(13) 0.0177(13) 0.0280(14) 0.0032(11) -0.0037(11) 0.0025(10)
C14 0.0168(12) 0.0172(13) 0.0167(13) 0.0007(11) -0.0034(10) -0.0042(10)
C15 0.0174(13) 0.0287(16) 0.0235(14) 0.0065(12) 0.0006(11) 0.0043(11)
C16 0.0278(15) 0.0353(18) 0.0260(16) 0.0049(14) 0.0051(12) 0.0075(13)
C17 0.0189(14) 0.0424(18) 0.0398(17) 0.0078(15) 0.0007(13) -0.0013(13)
C18 0.0169(12) 0.0184(14) 0.0203(13) 0.0022(11) 0.0014(10) 0.0010(10)
C19 0.0232(14) 0.0399(19) 0.0288(16) 0.0067(14) -0.0024(12) -0.0100(13)
C20 0.0298(15) 0.0248(16) 0.0365(17) -0.0007(13) 0.0099(13) 0.0024(12)
C21 0.0186(12) 0.0198(14) 0.0164(13) -0.0025(11) 0.0027(10) 0.0022(10)
C22 0.0302(14) 0.0153(13) 0.0172(13) 0.0008(11) 0.0016(11) 0.0006(11)
C23 0.0280(13) 0.0154(14) 0.0228(14) -0.0015(11) 0.0041(11) -0.0037(11)
C24 0.0185(12) 0.0152(13) 0.0197(13) -0.0046(11) 0.0004(10) -0.0032(10)
C25 0.0515(18) 0.0251(16) 0.0195(14) 0.0038(12) 0.0019(13) 0.0007(14)
C26 0.0343(15) 0.0276(16) 0.0275(16) 0.0007(13) -0.0060(13) 0.0092(13)
C27 0.0218(12) 0.0229(13) 0.0215(13) -0.0057(12) 0.0000(12) -0.0030(11)
C28 0.0192(13) 0.0267(15) 0.0258(14) -0.0060(12) 0.0005(11) -0.0035(11)
C29 0.0177(12) 0.0149(13) 0.0152(12) -0.0004(10) -0.0027(10) -0.0020(9)
C30 0.0183(11) 0.0177(13) 0.0170(12) -0.0003(11) -0.0017(11) -0.0015(10)
C31 0.0248(13) 0.0226(14) 0.0159(13) 0.0007(11) 0.0018(11) -0.0055(11)
C32 0.0301(15) 0.0184(14) 0.0201(13) 0.0021(11) -0.0049(11) -0.0031(11)
C33 0.0248(13) 0.0173(14) 0.0220(14) -0.0028(11) -0.0059(11) 0.0030(11)
C34 0.0191(12) 0.0173(13) 0.0173(13) -0.0027(11) -0.0041(10) -0.0008(10)
C35 0.0203(12) 0.0212(14) 0.0204(13) 0.0040(11) 0.0037(10) -0.0009(10)
C36 0.0259(14) 0.0253(15) 0.0250(14) 0.0009(12) 0.0072(12) 0.0035(12)
C37 0.0221(14) 0.0382(18) 0.0312(15) 0.0021(13) 0.0013(11) 0.0009(12)
C38 0.0186(12) 0.0199(14) 0.0225(14) -0.0031(11) 0.0001(10) 0.0023(10)
C39 0.0372(16) 0.0456(19) 0.0264(16) -0.0122(14) 0.0073(14) -0.0102(15)
C40 0.0232(14) 0.0307(17) 0.0363(17) 0.0057(14) 0.0039(13) 0.0080(12)

loop_
_atom_type_symbol
_atom_type_description
_atom_type_scat_dispersion_real
_atom_type_scat_dispersion_imag
_atom_type_scat_source
C C 0.0033 0.0016 'International Tables Vol C Tables 4.2.6.8 and 6.1.1.4'
H H 0.0000 0.0000 'International Tables Vol C Tables 4.2.6.8 and 6.1.1.4'
N N 0.0061 0.0033 'International Tables Vol C Tables 4.2.6.8 and 6.1.1.4'
Cl Cl 0.1484 0.1585 'International Tables Vol C Tables 4.2.6.8 and 6.1.1.4'
Co Co 0.3494 0.9721 'International Tables Vol C Tables 4.2.6.8 and 6.1.1.4'

loop_
_geom_angle_atom_site_label_1
_geom_angle_atom_site_label_2
_geom_angle_atom_site_label_3
_geom_angle
Cl4 Co1 Cl2 112.38(6)
Cl4 Co1 Cl3 108.45(8)
Cl2 Co1 Cl3 109.12(8)
Cl4 Co1 Cl1 114.31(7)
Cl2 Co1 Cl1 105.24(8)
Cl3 Co1 Cl1 107.11(10)
Cl1' Co1' Cl4' 109.1(10)
Cl1' Co1' Cl3' 111.1(13)
Cl4' Co1' Cl3' 107.0(11)
Cl1' Co1' Cl2' 113.0(10)
Cl4' Co1' Cl2' 110.9(7)
Cl3' Co1' Cl2' 105.5(11)
C1 N1 C9 123.6(2)
C1 N1 C4 112.7(2)
C9 N1 C4 123.62(19)
C21 N2 C29 123.5(2)
C21 N2 C24 112.4(2)
C29 N2 C24 124.02(18)
C8 C4 C7 109.8(2)
C8 C4 N1 111.0(2)
C7 C4 N1 108.9(2)
C8 C4 C3' 123.1(10)
C7 C4 C3' 102.3(9)
N1 C4 C3' 100.6(5)
C8 C4 C3 108.5(4)
C7 C4 C3 117.7(5)
N1 C4 C3 100.6(2)
C2 C3 C4 107.6(3)
C2 C3' C4 107.5(7)
N1 C1 C2 114.5(2)
C1 C2 C6' 112.9(9)
C1 C2 C3 102.8(3)
C1 C2 C5 108.0(3)
C3 C2 C5 113.8(6)
C1 C2 C3' 102.1(5)
C6' C2 C3' 115.2(12)
C1 C2 C6 109.7(4)
C3 C2 C6 113.1(6)
C5 C2 C6 109.1(4)
C1 C2 C5' 108.2(6)
C6' C2 C5' 109.2(9)
C3' C2 C5' 108.8(14)
C14 C9 C10 122.9(2)
C14 C9 N1 117.3(2)
C10 C9 N1 119.8(2)
C11 C10 C9 117.1(2)
C11 C10 C15 118.5(2)
C9 C10 C15 124.2(2)
C12 C11 C10 121.4(2)
C13 C12 C11 119.9(2)
C12 C13 C14 121.4(2)
C9 C14 C13 117.2(2)
C9 C14 C18 123.5(2)
C13 C14 C18 119.0(2)
C10 C15 C16 110.2(2)
C10 C15 C17 111.5(2)
C16 C15 C17 110.6(2)
C20 C18 C14 113.4(2)
C20 C18 C19 110.6(2)
C14 C18 C19 108.8(2)
N2 C21 C22 114.3(2)
C21 C22 C25 110.8(2)
C21 C22 C23 101.7(2)
C25 C22 C23 112.9(2)
C21 C22 C26 107.0(2)
C25 C22 C26 109.8(2)
C23 C22 C26 114.1(2)
C24 C23 C22 107.5(2)
C27 C24 C28 109.6(2)
C27 C24 C23 113.5(2)
C28 C24 C23 113.1(2)
C27 C24 N2 108.65(18)
C28 C24 N2 111.1(2)
C23 C24 N2 100.50(18)
C30 C29 C34 123.1(2)
C30 C29 N2 119.2(2)
C34 C29 N2 117.8(2)
C31 C30 C29 116.7(2)
C31 C30 C35 119.0(2)
C29 C30 C35 124.1(2)
C32 C31 C30 121.9(2)
C31 C32 C33 119.9(2)
C32 C33 C34 121.4(2)
C33 C34 C29 116.9(2)
C33 C34 C38 119.2(2)
C29 C34 C38 123.5(2)
C30 C35 C36 111.8(2)
C30 C35 C37 109.8(2)
C36 C35 C37 110.6(2)
C34 C38 C39 109.4(2)
C34 C38 C40 112.7(2)
C39 C38 C40 110.6(2)

loop_
_geom_bond_atom_site_label_1
_geom_bond_atom_site_label_2
_geom_bond_distance
Co1 Cl4 2.2564(11)
Co1 Cl2 2.2703(11)
Co1 Cl3 2.2965(14)
Co1 Cl1 2.3055(17)
Co1' Cl1' 2.263(16)
Co1' Cl4' 2.271(13)
Co1' Cl3' 2.295(17)
Co1' Cl2' 2.321(15)
N1 C1 1.273(3)
N1 C9 1.461(3)
N1 C4 1.543(3)
N2 C21 1.281(3)
N2 C29 1.458(3)
N2 C24 1.541(3)
C4 C8 1.505(4)
C4 C7 1.516(4)
C4 C3' 1.546(13)
C4 C3 1.550(5)
C3 C2 1.531(5)
C3' C2 1.537(12)
C1 C2 1.482(4)
C2 C6' 1.517(14)
C2 C5 1.532(6)
C2 C6 1.540(7)
C2 C5' 1.582(12)
C9 C14 1.395(3)
C9 C10 1.402(3)
C10 C11 1.391(4)
C10 C15 1.521(3)
C11 C12 1.385(4)
C12 C13 1.378(4)
C13 C14 1.396(3)
C14 C18 1.522(3)
C15 C16 1.524(4)
C15 C17 1.534(4)
C18 C20 1.519(4)
C18 C19 1.528(3)
C21 C22 1.487(4)
C22 C25 1.534(4)
C22 C23 1.540(4)
C22 C26 1.544(4)
C23 C24 1.535(4)
C24 C27 1.522(3)
C24 C28 1.523(3)
C29 C30 1.402(3)
C29 C34 1.404(3)
C30 C31 1.388(3)
C30 C35 1.526(3)
C31 C32 1.376(4)
C32 C33 1.382(4)
C33 C34 1.390(4)
C34 C38 1.519(3)
C35 C36 1.534(4)
C35 C37 1.535(4)
C38 C39 1.527(4)
C38 C40 1.530(3)

loop_
_geom_torsion_atom_site_label_1
_geom_torsion_atom_site_label_2
_geom_torsion_atom_site_label_3
_geom_torsion_atom_site_label_4
_geom_torsion
C1 N1 C4 C8 -124.8(2)
C9 N1 C4 C8 51.6(3)
C1 N1 C4 C7 114.2(2)
C9 N1 C4 C7 -69.5(3)
C1 N1 C4 C3' 7.1(11)
C9 N1 C4 C3' -176.5(11)
C1 N1 C4 C3 -10.1(5)
C9 N1 C4 C3 166.3(5)
C8 C4 C3 C2 129.4(6)
C7 C4 C3 C2 -105.2(6)
N1 C4 C3 C2 12.8(7)
C3' C4 C3 C2 -78.8(18)
C8 C4 C3' C2 110.0(12)
C7 C4 C3' C2 -126.2(13)
N1 C4 C3' C2 -13.9(16)
C3 C4 C3' C2 77.6(19)
C9 N1 C1 C2 -173.2(2)
C4 N1 C1 C2 3.1(3)
N1 C1 C2 C6' -136.2(10)
N1 C1 C2 C3 5.5(5)
N1 C1 C2 C5 126.1(5)
N1 C1 C2 C3' -12.0(11)
N1 C1 C2 C6 -115.1(5)
N1 C1 C2 C5' 102.8(11)
C4 C3 C2 C1 -11.6(7)
C4 C3 C2 C6' 121.8(12)
C4 C3 C2 C5 -128.1(6)
C4 C3 C2 C3' 78.0(19)
C4 C3 C2 C6 106.6(7)
C4 C3 C2 C5' -121.0(9)
C4 C3' C2 C1 15.7(17)
C4 C3' C2 C6' 138.4(15)
C4 C3' C2 C3 -79(2)
C4 C3' C2 C5 -109.7(12)
C4 C3' C2 C6 127.9(14)
C4 C3' C2 C5' -98.6(15)
C1 N1 C9 C14 85.9(3)
C4 N1 C9 C14 -90.1(3)
C1 N1 C9 C10 -92.3(3)
C4 N1 C9 C10 91.7(3)
C14 C9 C10 C11 4.2(4)
N1 C9 C10 C11 -177.7(2)
C14 C9 C10 C15 -170.5(2)
N1 C9 C10 C15 7.6(4)
C9 C10 C11 C12 -0.4(4)
C15 C10 C11 C12 174.6(2)
C10 C11 C12 C13 -2.2(4)
C11 C12 C13 C14 1.3(4)
C10 C9 C14 C13 -5.0(4)
N1 C9 C14 C13 176.8(2)
C10 C9 C14 C18 169.2(2)
N1 C9 C14 C18 -8.9(3)
C12 C13 C14 C9 2.2(4)
C12 C13 C14 C18 -172.3(2)
C11 C10 C15 C16 -67.6(3)
C9 C10 C15 C16 107.0(3)
C11 C10 C15 C17 55.6(3)
C9 C10 C15 C17 -129.8(3)
C9 C14 C18 C20 134.6(3)
C13 C14 C18 C20 -51.3(3)
C9 C14 C18 C19 -101.9(3)
C13 C14 C18 C19 72.3(3)
C29 N2 C21 C22 177.4(2)
C24 N2 C21 C22 0.1(3)
N2 C21 C22 C25 131.8(2)
N2 C21 C22 C23 11.5(3)
N2 C21 C22 C26 -108.4(2)
C21 C22 C23 C24 -18.3(2)
C25 C22 C23 C24 -137.1(2)
C26 C22 C23 C24 96.5(3)
C22 C23 C24 C27 -97.7(2)
C22 C23 C24 C28 136.7(2)
C22 C23 C24 N2 18.1(2)
C21 N2 C24 C27 107.7(2)
C29 N2 C24 C27 -69.6(3)
C21 N2 C24 C28 -131.7(2)
C29 N2 C24 C28 51.0(3)
C21 N2 C24 C23 -11.7(2)
C29 N2 C24 C23 171.0(2)
C21 N2 C29 C30 -83.5(3)
C24 N2 C29 C30 93.5(3)
C21 N2 C29 C34 94.3(3)
C24 N2 C29 C34 -88.7(3)
C34 C29 C30 C31 4.9(3)
N2 C29 C30 C31 -177.4(2)
C34 C29 C30 C35 -169.8(2)
N2 C29 C30 C35 7.9(3)
C29 C30 C31 C32 -1.3(4)
C35 C30 C31 C32 173.6(2)
C30 C31 C32 C33 -2.6(4)
C31 C32 C33 C34 3.2(4)
C32 C33 C34 C29 0.2(4)
C32 C33 C34 C38 -173.2(2)
C30 C29 C34 C33 -4.3(4)
N2 C29 C34 C33 177.9(2)
C30 C29 C34 C38 168.8(2)
N2 C29 C34 C38 -8.9(3)
C31 C30 C35 C36 52.0(3)
C29 C30 C35 C36 -133.5(2)
C31 C30 C35 C37 -71.2(3)
C29 C30 C35 C37 103.3(3)
C33 C34 C38 C39 72.0(3)
C29 C34 C38 C39 -101.0(3)
C33 C34 C38 C40 -51.4(3)
C29 C34 C38 C40 135.6(3)
